data_2211107
loop_
_publ_author_name
'Roberto Centore'
'Angela Tuzi'
'Carmine Capacchione'
'Leone Oliva'

_publ_section_title \m-Oxo-bis{isopropoxo[2,2'-(methylenedithio)bis(6-<i>tert</i>-butyl-4-methylphenolato)]titanium(IV)}
_journal_coeditor_code LH2200
_journal_issue 11
_journal_name_full 'Acta Crystallographica Section E'
_journal_page_first m2944
_journal_page_last m2946
_journal_paper_doi 10.1107/S1600536806041419
_journal_volume 62
_journal_year 2006
_chemical_formula_iupac '[Ti2 (C3 H7 O)2 (C23 H30 O2 S2)2 O]'
_chemical_formula_moiety 'C52 H74 O7 S4 Ti2'
_chemical_formula_sum 'C52 H74 O7 S4 Ti2'
_chemical_formula_weight 1035.15
_chemical_name_systematic
;
\m-Oxo-bis{isopropoxo[2,2'-(methylenedithio)bis(6-tert-butyl-4-
methylphenolato)]titanium(IV)}
;
_space_group_IT_number 14
_symmetry_cell_setting monoclinic
_symmetry_space_group_name_Hall '-P 2ybc'
_symmetry_space_group_name_H-M 'P 1 21/c 1'
_atom_sites_solution_hydrogens geom
_atom_sites_solution_primary direct
_atom_sites_solution_secondary difmap
_audit_creation_method SHELXL97
_cell_angle_alpha 90.00
_cell_angle_beta 124.53(2)
_cell_angle_gamma 90.00
_cell_formula_units_Z 4
_cell_length_a 13.809(3)
_cell_length_b 22.381(7)
_cell_length_c 21.435(7)
_cell_measurement_reflns_used 211
_cell_measurement_temperature 173(2)
_cell_measurement_theta_max 20.393
_cell_measurement_theta_min 3.204
_cell_volume 5458(3)
_computing_cell_refinement 'DIRAX/LSQ (Duisenberg <i>et al.</i>,  2000)'
_computing_data_collection 'COLLECT (Nonius, 1999)'
_computing_data_reduction 'EvalCCD (Duisenberg <i>et al.</i>,  2003)'
_computing_molecular_graphics 'ORTEP-3 for Windows (Farrugia, 1997)'
_computing_publication_material 'WinGX (Farrugia, 1999)'
_computing_structure_refinement 'SHELXL97 (Sheldrick, 1997)'
_computing_structure_solution 'SIR97 (Altomare <i>et al.</i>,  1999)'
_diffrn_ambient_temperature 173(2)
_diffrn_detector_area_resol_mean 9
_diffrn_measured_fraction_theta_full 0.987
_diffrn_measured_fraction_theta_max 0.987
_diffrn_measurement_device_type 'Bruker Nonius KappaCCD area-detector'
_diffrn_measurement_method '\f scans, and \w scans with \k offsets'
_diffrn_radiation_monochromator graphite
_diffrn_radiation_source 'fine-focus sealed tube'
_diffrn_radiation_type MoK\a
_diffrn_radiation_wavelength 0.71073
_diffrn_reflns_av_R_equivalents 0.0630
_diffrn_reflns_av_sigmaI/netI 0.1018
_diffrn_reflns_limit_h_max 17
_diffrn_reflns_limit_h_min -17
_diffrn_reflns_limit_k_max 27
_diffrn_reflns_limit_k_min -29
_diffrn_reflns_limit_l_max 27
_diffrn_reflns_limit_l_min -27
_diffrn_reflns_number 41182
_diffrn_reflns_theta_full 27.50
_diffrn_reflns_theta_max 27.50
_diffrn_reflns_theta_min 3.10
_diffrn_standards_number 0
_exptl_absorpt_coefficient_mu 0.493
_exptl_absorpt_correction_T_max 0.9387
_exptl_absorpt_correction_T_min 0.8349
_exptl_absorpt_correction_type multi-scan
_exptl_absorpt_process_details '(SADABS; Bruker Nonius, 2002)'
_exptl_crystal_colour yellow
_exptl_crystal_density_diffrn 1.260
_exptl_crystal_density_method 'not measured'
_exptl_crystal_description prism
_exptl_crystal_F_000 2200
_exptl_crystal_size_max 0.38
_exptl_crystal_size_mid 0.20
_exptl_crystal_size_min 0.13
_refine_diff_density_max 0.721
_refine_diff_density_min -0.503
_refine_ls_extinction_method none
_refine_ls_goodness_of_fit_ref 0.967
_refine_ls_hydrogen_treatment constr
_refine_ls_matrix_type full
_refine_ls_number_parameters 584
_refine_ls_number_reflns 12358
_refine_ls_number_restraints 4
_refine_ls_restrained_S_all 0.967
_refine_ls_R_factor_all 0.1229
_refine_ls_R_factor_gt 0.0542
_refine_ls_shift/su_max 0.001
_refine_ls_shift/su_mean 0.000
_refine_ls_structure_factor_coef Fsqd
_refine_ls_weighting_details 'calc w = 1/[\s^2^(Fo^2^)+(0.0655P)^2^+1.7819P] where P=(Fo^2^+2Fc^2^)/3'
_refine_ls_weighting_scheme calc
_refine_ls_wR_factor_gt 0.1160
_refine_ls_wR_factor_ref 0.1391
_reflns_number_gt 7100
_reflns_number_total 12358
_reflns_threshold_expression I>2\s(I)
_cod_data_source_file lh2200.cif
_cod_data_source_block I
_cod_original_sg_symbol_H-M 'P 21/c'
_cod_database_code 2211107
_cod_database_fobs_code 2211107

loop_
_symmetry_equiv_pos_as_xyz
'x, y, z'
'-x, y+1/2, -z+1/2'
'-x, -y, -z'
'x, -y-1/2, z-1/2'

loop_
_atom_site_type_symbol
_atom_site_label
_atom_site_fract_x
_atom_site_fract_y
_atom_site_fract_z
_atom_site_U_iso_or_equiv
_atom_site_adp_type
_atom_site_calc_flag
_atom_site_refinement_flags
_atom_site_occupancy
_atom_site_disorder_assembly
_atom_site_disorder_group
Ti Ti1 0.69566(4) 0.26456(2) 0.27376(3) 0.02601(15) Uani d . 1 . .
Ti Ti2 0.88757(4) 0.26273(2) 0.47548(3) 0.02561(14) Uani d . 1 A .
S S1 0.49118(7) 0.29808(3) 0.13867(4) 0.0291(2) Uani d . 1 . .
S S2 0.52724(7) 0.31532(3) 0.29149(4) 0.02811(19) Uani d . 1 . .
S S3 0.94851(7) 0.22886(4) 0.61727(5) 0.0319(2) Uani d . 1 . .
S S4 0.70786(7) 0.20294(3) 0.47408(5) 0.0296(2) Uani d . 1 . .
O O1 0.71460(17) 0.34698(9) 0.25738(11) 0.0277(5) Uani d . 1 . .
O O2 0.60027(17) 0.20093(8) 0.26771(11) 0.0282(5) Uani d . 1 . .
O O3 0.74803(19) 0.23043(10) 0.22399(13) 0.0392(6) Uani d . 1 . .
O O4 0.81017(16) 0.26087(9) 0.37318(11) 0.0320(5) Uani d . 1 . .
O O5 0.95788(17) 0.18494(9) 0.49482(11) 0.0298(5) Uani d . 1 . .
O O6 0.79855(17) 0.32180(8) 0.48513(11) 0.0290(5) Uani d . 1 . .
O O7 1.01420(17) 0.30618(9) 0.51142(13) 0.0392(6) Uani d . 1 . .
C C1 0.6779(2) 0.37211(13) 0.19050(16) 0.0242(7) Uani d . 1 . .
C C2 0.7457(3) 0.41467(13) 0.18291(17) 0.0266(7) Uani d . 1 . .
C C3 0.6981(3) 0.43675(13) 0.11010(18) 0.0334(8) Uani d . 1 . .
H H3 0.7423 0.4657 0.1040 0.033 Uiso calc R 1 . .
C C4 0.5903(3) 0.41935(14) 0.04579(17) 0.0344(8) Uani d . 1 . .
C C5 0.5244(3) 0.37831(13) 0.05517(17) 0.0298(7) Uani d . 1 . .
H H5 0.4494 0.3663 0.0129 0.030 Uiso calc R 1 . .
C C6 0.5677(3) 0.35481(13) 0.12625(16) 0.0266(7) Uani d . 1 . .
C C7 0.8671(3) 0.43471(14) 0.25125(18) 0.0334(8) Uani d . 1 . .
C C8 0.8532(3) 0.46502(16) 0.30954(19) 0.0444(9) Uani d . 1 . .
H H8A 0.8149 0.4375 0.3247 0.044 Uiso d R 1 . .
H H8B 0.8050 0.5010 0.2872 0.044 Uiso d R 1 . .
H H8C 0.9308 0.4761 0.3541 0.044 Uiso d R 1 . .
C C9 0.9482(3) 0.38024(16) 0.28709(19) 0.0439(9) Uani d . 1 . .
H H9A 0.9171 0.3532 0.3077 0.044 Uiso d R 1 . .
H H9B 1.0271 0.3935 0.3280 0.044 Uiso d R 1 . .
H H9C 0.9523 0.3592 0.2485 0.044 Uiso d R 1 . .
C C10 0.9264(3) 0.47847(17) 0.2280(2) 0.0524(10) Uani d . 1 . .
H H10A 0.9360 0.4596 0.1906 0.052 Uiso d R 1 . .
H H10B 1.0037 0.4896 0.2727 0.052 Uiso d R 1 . .
H H10C 0.8776 0.5143 0.2059 0.052 Uiso d R 1 . .
C C11 0.5483(3) 0.44302(15) -0.03136(18) 0.0440(9) Uani d . 1 . .
H H11A 0.4638 0.4514 -0.0598 0.044 Uiso d R 1 . .
H H11B 0.5628 0.4131 -0.0585 0.044 Uiso d R 1 . .
H H11C 0.5908 0.4798 -0.0260 0.044 Uiso d R 1 . .
C C12 0.4451(3) 0.33738(14) 0.19257(16) 0.0308(7) Uani d . 1 . .
H H12A 0.4549 0.3809 0.1896 0.031 Uiso calc R 1 . .
H H12B 0.3606 0.3296 0.1690 0.031 Uiso calc R 1 . .
C C13 0.5122(2) 0.19467(13) 0.27633(15) 0.0229(7) Uani d . 1 . .
C C14 0.4687(2) 0.13725(13) 0.27596(15) 0.0249(7) Uani d . 1 . .
C C15 0.3762(3) 0.13518(14) 0.28447(17) 0.0325(8) Uani d . 1 . .
H H15 0.3456 0.0971 0.2843 0.032 Uiso calc R 1 . .
C C16 0.3257(3) 0.18535(15) 0.29327(19) 0.0360(8) Uani d . 1 . .
C C17 0.3697(3) 0.24078(14) 0.29378(17) 0.0308(7) Uani d . 1 . .
H H17 0.3369 0.2758 0.2997 0.031 Uiso calc R 1 . .
C C18 0.4624(2) 0.24519(13) 0.28555(16) 0.0247(7) Uani d . 1 . .
C C19 0.5221(3) 0.08122(13) 0.26593(17) 0.0298(7) Uani d . 1 . .
C C20 0.4673(3) 0.02338(14) 0.27034(19) 0.0404(9) Uani d . 1 . .
H H20A 0.5024 -0.0109 0.2616 0.040 Uiso d R 1 . .
H H20B 0.3824 0.0240 0.2317 0.040 Uiso d R 1 . .
H H20C 0.4821 0.0201 0.3206 0.040 Uiso d R 1 . .
C C21 0.6550(3) 0.07826(14) 0.32870(17) 0.0334(8) Uani d . 1 . .
H H21A 0.6898 0.0442 0.3194 0.033 Uiso d R 1 . .
H H21B 0.6667 0.0734 0.3780 0.033 Uiso d R 1 . .
H H21C 0.6929 0.1153 0.3286 0.033 Uiso d R 1 . .
C C22 0.5015(3) 0.08341(14) 0.18777(17) 0.0374(8) Uani d . 1 . .
H H22A 0.5399 0.0491 0.1821 0.037 Uiso d R 1 . .
H H22B 0.5347 0.1205 0.1830 0.037 Uiso d R 1 . .
H H22C 0.4170 0.0821 0.1483 0.037 Uiso d R 1 . .
C C23 0.2244(3) 0.17876(18) 0.3017(3) 0.0617(12) Uani d . 1 . .
H H23A 0.2317 0.1407 0.3266 0.062 Uiso d R 1 . .
H H23B 0.1500 0.1795 0.2515 0.062 Uiso d R 1 . .
H H23C 0.2261 0.2118 0.3323 0.062 Uiso d R 1 . .
C C24 0.8123(4) 0.18753(19) 0.2110(3) 0.0621(12) Uani d . 1 . .
H H24 0.8010 0.1980 0.1620 0.062 Uiso calc R 1 . .
C C25 0.7695(4) 0.1269(2) 0.2043(3) 0.0824(15) Uani d . 1 . .
H H25A 0.6879 0.1243 0.1601 0.082 Uiso d R 1 . .
H H25B 0.7733 0.1163 0.2500 0.082 Uiso d R 1 . .
H H25C 0.8184 0.0992 0.1980 0.082 Uiso d R 1 . .
C C26 0.9402(3) 0.1967(2) 0.2730(3) 0.0807(16) Uani d . 1 . .
H H26A 0.9649 0.2366 0.2685 0.081 Uiso d R 1 . .
H H26B 0.9873 0.1664 0.2685 0.081 Uiso d R 1 . .
H H26C 0.9519 0.1928 0.3224 0.081 Uiso d R 1 . .
C C27 1.0365(2) 0.15640(13) 0.55948(16) 0.0246(7) Uani d . 1 . .
C C28 1.1113(2) 0.11112(13) 0.56304(16) 0.0247(7) Uani d . 1 . .
C C29 1.1871(2) 0.08437(13) 0.63365(17) 0.0281(7) Uani d . 1 . .
H H29 1.2372 0.0535 0.6371 0.028 Uiso calc R 1 . .
C C30 1.1948(3) 0.09929(14) 0.69919(17) 0.0291(7) Uani d . 1 . .
C C31 1.1230(3) 0.14429(13) 0.69443(17) 0.0285(7) Uani d . 1 . .
H H31 1.1273 0.1565 0.7384 0.028 Uiso calc R 1 . .
C C32 1.0445(2) 0.17175(13) 0.62566(16) 0.0260(7) Uani d . 1 . .
C C33 1.1112(3) 0.09474(14) 0.49364(17) 0.0306(7) Uani d . 1 . .
C C34 1.1974(3) 0.04412(16) 0.51056(19) 0.0476(10) Uani d . 1 . .
H H34A 1.1943 0.0348 0.4648 0.048 Uiso d R 1 . .
H H34B 1.1759 0.0086 0.5269 0.048 Uiso d R 1 . .
H H34C 1.2773 0.0566 0.5509 0.048 Uiso d R 1 . .
C C35 1.1490(3) 0.14903(16) 0.46955(19) 0.0420(9) Uani d . 1 . .
H H35A 1.1493 0.1389 0.4252 0.042 Uiso d R 1 . .
H H35B 1.2282 0.1613 0.5112 0.042 Uiso d R 1 . .
H H35C 1.0939 0.1819 0.4568 0.042 Uiso d R 1 . .
C C36 0.9883(3) 0.07429(15) 0.42800(18) 0.0401(9) Uani d . 1 . .
H H36A 0.9897 0.0646 0.3839 0.040 Uiso d R 1 . .
H H36B 0.9317 0.1065 0.4148 0.040 Uiso d R 1 . .
H H36C 0.9651 0.0388 0.4434 0.040 Uiso d R 1 . .
C C37 1.2807(3) 0.06718(16) 0.77341(18) 0.0459(9) Uani d . 1 . .
H H37A 1.2714 0.0823 0.8127 0.046 Uiso d R 1 . .
H H37B 1.3612 0.0745 0.7886 0.046 Uiso d R 1 . .
H H37C 1.2647 0.0242 0.7668 0.046 Uiso d R 1 . .
C C38 0.8114(3) 0.18638(14) 0.57367(18) 0.0352(8) Uani d . 1 . .
H H38A 0.8299 0.1432 0.5796 0.035 Uiso calc R 1 . .
H H38B 0.7742 0.1954 0.6008 0.035 Uiso calc R 1 . .
C C39 0.7027(2) 0.32310(13) 0.48614(16) 0.0238(7) Uani d . 1 . .
C C40 0.6562(3) 0.37823(13) 0.49089(16) 0.0261(7) Uani d . 1 . .
C C41 0.5543(3) 0.37524(14) 0.48916(17) 0.0326(8) Uani d . 1 . .
H H41 0.5219 0.4116 0.4923 0.033 Uiso calc R 1 . .
C C42 0.4962(3) 0.32204(15) 0.48309(18) 0.0344(8) Uani d . 1 . .
C C43 0.5440(3) 0.26911(14) 0.47998(17) 0.0284(7) Uani d . 1 . .
H H43 0.5076 0.2322 0.4770 0.028 Uiso calc R 1 . .
C C44 0.6466(2) 0.26989(13) 0.48121(16) 0.0258(7) Uani d . 1 . .
C C45 0.7136(3) 0.43741(13) 0.49450(18) 0.0341(8) Uani d . 1 . .
C C46 0.8438(3) 0.43846(16) 0.5621(2) 0.0503(10) Uani d . 1 . .
H H46A 0.8800 0.4760 0.5617 0.050 Uiso d R 1 . .
H H46B 0.8852 0.4047 0.5582 0.050 Uiso d R 1 . .
H H46C 0.8488 0.4354 0.6095 0.050 Uiso d R 1 . .
C C47 0.7071(3) 0.44559(14) 0.42106(19) 0.0407(9) Uani d . 1 . .
H H47A 0.7445 0.4835 0.4231 0.041 Uiso d R 1 . .
H H47B 0.6247 0.4460 0.3777 0.041 Uiso d R 1 . .
H H47C 0.7481 0.4125 0.4155 0.041 Uiso d R 1 . .
C C48 0.6523(4) 0.49092(14) 0.5025(2) 0.0557(11) Uani d . 1 . .
H H48A 0.6897 0.5280 0.5021 0.056 Uiso d R 1 . .
H H48B 0.6589 0.4878 0.5504 0.056 Uiso d R 1 . .
H H48C 0.5691 0.4912 0.4603 0.056 Uiso d R 1 . .
C C49 0.3845(3) 0.32339(17) 0.4808(2) 0.0540(11) Uani d . 1 . .
H H49A 0.3969 0.3481 0.5225 0.054 Uiso d R 1 . .
H H49B 0.3640 0.2826 0.4860 0.054 Uiso d R 1 . .
H H49C 0.3204 0.3403 0.4325 0.054 Uiso d R 1 . .
C C50A 1.1222(7) 0.3366(4) 0.5614(6) 0.045(3) Uiso d PD 0.398(9) A 1
H H50A 1.1333 0.3499 0.6096 0.045 Uiso calc PR 0.398(9) A 1
C C51A 1.2224(9) 0.2984(5) 0.5734(8) 0.049(4) Uiso d PD 0.398(9) A 1
H H51A 1.2220 0.2655 0.6034 0.049 Uiso d PR 0.398(9) A 1
H H51B 1.2962 0.3208 0.6041 0.049 Uiso d PR 0.398(9) A 1
H H51C 1.2155 0.2823 0.5285 0.049 Uiso d PR 0.398(9) A 1
C C52A 1.1245(8) 0.3875(4) 0.5152(5) 0.039(3) Uiso d PD 0.398(9) A 1
H H52A 1.0962 0.3732 0.4643 0.039 Uiso d PR 0.398(9) A 1
H H52B 1.2054 0.4020 0.5405 0.039 Uiso d PR 0.398(9) A 1
H H52C 1.0740 0.4201 0.5114 0.039 Uiso d PR 0.398(9) A 1
C C50B 1.1207(5) 0.3292(2) 0.5222(3) 0.047(2) Uiso d PD 0.602(9) A 2
H H50B 1.1224 0.3267 0.4763 0.047 Uiso calc PR 0.602(9) A 2
C C51B 1.2194(5) 0.2954(3) 0.5906(4) 0.037(2) Uiso d PD 0.602(9) A 2
H H51D 1.2195 0.2545 0.5744 0.037 Uiso d PR 0.602(9) A 2
H H51E 1.2144 0.2944 0.6344 0.037 Uiso d PR 0.602(9) A 2
H H51F 1.2921 0.3157 0.6046 0.037 Uiso d PR 0.602(9) A 2
C C52B 1.1199(8) 0.3926(3) 0.5475(6) 0.100(3) Uiso d PD 0.602(9) A 2
H H52D 1.0502 0.4142 0.5074 0.100 Uiso d PR 0.602(9) A 2
H H52E 1.1909 0.4136 0.5595 0.100 Uiso d PR 0.602(9) A 2
H H52F 1.1191 0.3906 0.5928 0.100 Uiso d PR 0.602(9) A 2

loop_
_atom_site_aniso_label
_atom_site_aniso_U_11
_atom_site_aniso_U_22
_atom_site_aniso_U_33
_atom_site_aniso_U_12
_atom_site_aniso_U_13
_atom_site_aniso_U_23
Ti1 0.0203(3) 0.0268(3) 0.0319(3) 0.0052(2) 0.0155(2) 0.0083(3)
Ti2 0.0204(3) 0.0222(3) 0.0334(3) 0.0036(2) 0.0148(2) 0.0077(3)
S1 0.0257(4) 0.0251(4) 0.0304(4) -0.0014(3) 0.0123(3) -0.0007(3)
S2 0.0271(4) 0.0219(4) 0.0334(4) 0.0005(3) 0.0160(4) -0.0014(3)
S3 0.0340(4) 0.0277(4) 0.0363(5) 0.0077(4) 0.0214(4) 0.0030(4)
S4 0.0314(4) 0.0186(4) 0.0412(5) 0.0015(3) 0.0221(4) 0.0023(4)
O1 0.0272(11) 0.0287(11) 0.0244(11) -0.0031(9) 0.0130(9) 0.0035(9)
O2 0.0290(11) 0.0205(11) 0.0430(13) 0.0033(9) 0.0252(10) 0.0027(10)
O3 0.0384(13) 0.0412(14) 0.0507(14) 0.0106(11) 0.0329(12) 0.0063(12)
O4 0.0244(11) 0.0338(12) 0.0343(12) 0.0069(10) 0.0146(10) 0.0134(10)
O5 0.0314(12) 0.0300(12) 0.0279(11) 0.0110(10) 0.0167(10) 0.0068(10)
O6 0.0268(11) 0.0185(11) 0.0436(13) 0.0016(9) 0.0210(10) 0.0056(10)
O7 0.0215(11) 0.0377(13) 0.0542(14) -0.0031(10) 0.0189(11) 0.0041(11)
C1 0.0269(16) 0.0227(16) 0.0233(16) 0.0052(13) 0.0144(14) 0.0032(13)
C2 0.0302(17) 0.0227(16) 0.0295(17) 0.0008(14) 0.0186(14) 0.0014(14)
C3 0.043(2) 0.0220(17) 0.046(2) 0.0051(15) 0.0320(18) 0.0073(16)
C4 0.050(2) 0.0280(18) 0.0284(18) 0.0136(16) 0.0241(17) 0.0066(15)
C5 0.0319(17) 0.0272(17) 0.0255(16) 0.0054(15) 0.0134(14) 0.0012(14)
C6 0.0277(16) 0.0227(16) 0.0294(17) 0.0039(13) 0.0161(14) 0.0031(14)
C7 0.0321(18) 0.0359(19) 0.0380(19) -0.0094(15) 0.0235(16) -0.0038(16)
C8 0.039(2) 0.049(2) 0.046(2) -0.0162(18) 0.0246(17) -0.0175(18)
C9 0.0275(18) 0.058(2) 0.044(2) -0.0022(18) 0.0188(17) -0.0009(19)
C10 0.047(2) 0.061(3) 0.054(2) -0.021(2) 0.0309(19) -0.008(2)
C11 0.064(2) 0.038(2) 0.0369(19) 0.0111(19) 0.0332(19) 0.0084(17)
C12 0.0264(16) 0.0285(17) 0.0371(18) 0.0074(14) 0.0177(15) 0.0077(15)
C13 0.0198(15) 0.0265(17) 0.0225(15) 0.0011(13) 0.0120(13) 0.0019(13)
C14 0.0227(15) 0.0271(17) 0.0210(15) -0.0017(13) 0.0101(13) 0.0001(13)
C15 0.0294(17) 0.0301(18) 0.0361(18) -0.0038(15) 0.0174(15) 0.0031(15)
C16 0.0277(17) 0.045(2) 0.042(2) 0.0019(16) 0.0238(16) 0.0046(17)
C17 0.0289(17) 0.0318(18) 0.0361(18) 0.0098(15) 0.0211(15) 0.0034(15)
C18 0.0224(15) 0.0241(16) 0.0258(16) -0.0001(13) 0.0125(13) 0.0018(13)
C19 0.0335(18) 0.0214(16) 0.0316(18) 0.0014(14) 0.0167(15) 0.0010(14)
C20 0.050(2) 0.0284(18) 0.042(2) -0.0055(17) 0.0250(18) -0.0058(16)
C21 0.0405(19) 0.0268(17) 0.0356(18) 0.0078(15) 0.0230(16) 0.0046(15)
C22 0.041(2) 0.0321(19) 0.0343(19) 0.0050(16) 0.0189(16) -0.0012(15)
C23 0.054(2) 0.058(3) 0.102(3) 0.001(2) 0.061(3) 0.007(2)
C24 0.055(3) 0.060(3) 0.084(3) 0.014(2) 0.047(3) 0.012(2)
C25 0.102(4) 0.069(3) 0.098(4) 0.017(3) 0.070(3) -0.012(3)
C26 0.049(3) 0.106(4) 0.100(4) 0.033(3) 0.050(3) 0.047(3)
C27 0.0227(15) 0.0207(16) 0.0276(16) 0.0017(13) 0.0127(14) 0.0048(13)
C28 0.0199(15) 0.0210(16) 0.0305(17) 0.0007(13) 0.0127(14) 0.0028(14)
C29 0.0239(16) 0.0225(16) 0.0353(18) 0.0069(13) 0.0152(14) 0.0043(14)
C30 0.0271(17) 0.0296(17) 0.0282(17) 0.0031(14) 0.0143(14) 0.0066(14)
C31 0.0277(16) 0.0341(18) 0.0241(16) -0.0021(15) 0.0150(14) 0.0015(14)
C32 0.0245(16) 0.0216(16) 0.0311(17) 0.0020(13) 0.0154(14) 0.0025(14)
C33 0.0284(17) 0.0300(17) 0.0302(17) 0.0067(14) 0.0147(15) 0.0007(15)
C34 0.050(2) 0.056(2) 0.0363(19) 0.0267(19) 0.0241(18) 0.0041(18)
C35 0.042(2) 0.053(2) 0.0364(19) 0.0033(18) 0.0256(17) 0.0012(17)
C36 0.041(2) 0.036(2) 0.0349(18) 0.0010(17) 0.0163(16) -0.0058(16)
C37 0.048(2) 0.050(2) 0.036(2) 0.0181(19) 0.0218(18) 0.0120(18)
C38 0.0318(18) 0.0307(18) 0.049(2) 0.0089(15) 0.0267(16) 0.0160(16)
C39 0.0228(15) 0.0211(16) 0.0255(16) 0.0033(13) 0.0126(13) 0.0032(13)
C40 0.0302(17) 0.0230(16) 0.0267(16) 0.0024(14) 0.0171(14) 0.0012(13)
C41 0.043(2) 0.0237(17) 0.0400(19) 0.0108(15) 0.0288(17) 0.0052(15)
C42 0.0305(18) 0.038(2) 0.0398(19) 0.0076(16) 0.0229(16) 0.0089(16)
C43 0.0254(16) 0.0252(17) 0.0358(17) -0.0023(14) 0.0181(14) 0.0030(15)
C44 0.0247(16) 0.0193(16) 0.0319(17) -0.0001(13) 0.0151(14) -0.0002(14)
C45 0.043(2) 0.0208(16) 0.044(2) -0.0001(15) 0.0280(17) -0.0012(15)
C46 0.054(2) 0.038(2) 0.052(2) -0.0201(19) 0.026(2) -0.0089(19)
C47 0.060(2) 0.0202(17) 0.052(2) 0.0009(16) 0.0374(19) 0.0065(16)
C48 0.088(3) 0.0223(18) 0.086(3) -0.001(2) 0.067(3) -0.004(2)
C49 0.047(2) 0.046(2) 0.091(3) 0.0125(19) 0.052(2) 0.015(2)

loop_
_atom_type_symbol
_atom_type_description
_atom_type_scat_dispersion_real
_atom_type_scat_dispersion_imag
_atom_type_scat_source
C C 0.0033 0.0016 'International Tables Vol C Tables 4.2.6.8 and 6.1.1.4'
H H 0.0000 0.0000 'International Tables Vol C Tables 4.2.6.8 and 6.1.1.4'
O O 0.0106 0.0060 'International Tables Vol C Tables 4.2.6.8 and 6.1.1.4'
S S 0.1246 0.1234 'International Tables Vol C Tables 4.2.6.8 and 6.1.1.4'
Ti Ti 0.2776 0.4457 'International Tables Vol C Tables 4.2.6.8 and 6.1.1.4'

loop_
_geom_angle_atom_site_label_1
_geom_angle_atom_site_label_2
_geom_angle_atom_site_label_3
_geom_angle
_geom_angle_publ_flag
O3 Ti1 O4 108.07(10) yes
O3 Ti1 O2 98.07(10) yes
O4 Ti1 O2 99.04(9) yes
O3 Ti1 O1 99.20(10) yes
O4 Ti1 O1 98.12(9) yes
O2 Ti1 O1 150.47(9) yes
O3 Ti1 S1 90.54(8) yes
O4 Ti1 S1 160.72(8) yes
O2 Ti1 S1 82.80(7) yes
O1 Ti1 S1 73.29(6) yes
O3 Ti1 S2 155.94(8) yes
O4 Ti1 S2 95.62(8) yes
O2 Ti1 S2 73.47(6) yes
O1 Ti1 S2 81.09(7) yes
S1 Ti1 S2 66.34(3) yes
O7 Ti2 O4 107.54(11) yes
O7 Ti2 O6 96.45(10) yes
O4 Ti2 O6 100.01(9) yes
O7 Ti2 O5 98.73(10) yes
O4 Ti2 O5 96.85(9) yes
O6 Ti2 O5 152.71(9) yes
O7 Ti2 S3 93.61(8) yes
O4 Ti2 S3 157.96(7) yes
O6 Ti2 S3 83.29(7) yes
O5 Ti2 S3 73.27(6) yes
O7 Ti2 S4 157.82(9) yes
O4 Ti2 S4 93.71(7) yes
O6 Ti2 S4 73.10(7) yes
O5 Ti2 S4 84.59(7) yes
S3 Ti2 S4 66.19(3) yes
C6 S1 C12 101.63(14) no
C6 S1 Ti1 90.57(10) no
C12 S1 Ti1 89.04(10) no
C18 S2 C12 101.59(14) no
C18 S2 Ti1 93.19(10) no
C12 S2 Ti1 88.21(10) no
C32 S3 C38 100.05(14) no
C32 S3 Ti2 93.06(10) no
C38 S3 Ti2 89.94(11) no
C44 S4 C38 99.69(15) no
C44 S4 Ti2 93.37(10) no
C38 S4 Ti2 88.99(10) no
C1 O1 Ti1 126.04(17) yes
C13 O2 Ti1 136.15(18) yes
C24 O3 Ti1 156.2(2) yes
Ti1 O4 Ti2 162.05(13) yes
C27 O5 Ti2 131.93(18) yes
C39 O6 Ti2 136.62(18) yes
C50A O7 Ti2 162.8(4) yes
C50B O7 Ti2 159.7(3) yes
O1 C1 C2 122.2(3) no
O1 C1 C6 118.2(3) no
C2 C1 C6 119.6(3) no
C3 C2 C1 116.5(3) no
C3 C2 C7 121.9(3) no
C1 C2 C7 121.6(3) no
C4 C3 C2 124.7(3) no
C4 C3 H3 117.7 no
C2 C3 H3 117.7 no
C5 C4 C3 117.6(3) no
C5 C4 C11 121.1(3) no
C3 C4 C11 121.3(3) no
C4 C5 C6 120.1(3) no
C4 C5 H5 120.0 no
C6 C5 H5 120.0 no
C5 C6 C1 121.6(3) no
C5 C6 S1 121.1(2) no
C1 C6 S1 117.2(2) no
C8 C7 C10 108.7(3) no
C8 C7 C9 109.7(3) no
C10 C7 C9 107.3(3) no
C8 C7 C2 109.5(3) no
C10 C7 C2 111.8(3) no
C9 C7 C2 109.7(3) no
C7 C8 H8A 109.5 no
C7 C8 H8B 109.4 no
H8A C8 H8B 109.5 no
C7 C8 H8C 109.5 no
H8A C8 H8C 109.5 no
H8B C8 H8C 109.5 no
C7 C9 H9A 109.5 no
C7 C9 H9B 109.4 no
H9A C9 H9B 109.5 no
C7 C9 H9C 109.5 no
H9A C9 H9C 109.5 no
H9B C9 H9C 109.5 no
C7 C10 H10A 109.6 no
C7 C10 H10B 109.4 no
H10A C10 H10B 109.5 no
C7 C10 H10C 109.4 no
H10A C10 H10C 109.5 no
H10B C10 H10C 109.5 no
C4 C11 H11A 109.5 no
C4 C11 H11B 109.3 no
H11A C11 H11B 109.5 no
C4 C11 H11C 109.6 no
H11A C11 H11C 109.5 no
H11B C11 H11C 109.5 no
S2 C12 S1 113.34(16) no
S2 C12 H12A 108.9 no
S1 C12 H12A 108.9 no
S2 C12 H12B 108.9 no
S1 C12 H12B 108.9 no
H12A C12 H12B 107.7 no
O2 C13 C18 119.7(3) no
O2 C13 C14 120.7(3) no
C18 C13 C14 119.6(3) no
C15 C14 C13 116.6(3) no
C15 C14 C19 122.9(3) no
C13 C14 C19 120.5(3) no
C14 C15 C16 124.1(3) no
C14 C15 H15 118.0 no
C16 C15 H15 118.0 no
C17 C16 C15 118.4(3) no
C17 C16 C23 121.3(3) no
C15 C16 C23 120.4(3) no
C16 C17 C18 119.7(3) no
C16 C17 H17 120.1 no
C18 C17 H17 120.1 no
C17 C18 C13 121.6(3) no
C17 C18 S2 121.1(2) no
C13 C18 S2 117.2(2) no
C20 C19 C14 113.0(3) no
C20 C19 C22 107.6(3) no
C14 C19 C22 108.8(2) no
C20 C19 C21 107.2(3) no
C14 C19 C21 110.0(2) no
C22 C19 C21 110.2(3) no
C19 C20 H20A 109.7 no
C19 C20 H20B 109.4 no
H20A C20 H20B 109.5 no
C19 C20 H20C 109.3 no
H20A C20 H20C 109.5 no
H20B C20 H20C 109.5 no
C19 C21 H21A 109.5 no
C19 C21 H21B 109.4 no
H21A C21 H21B 109.5 no
C19 C21 H21C 109.5 no
H21A C21 H21C 109.5 no
H21B C21 H21C 109.5 no
C19 C22 H22A 109.4 no
C19 C22 H22B 109.4 no
H22A C22 H22B 109.5 no
C19 C22 H22C 109.6 no
H22A C22 H22C 109.5 no
H22B C22 H22C 109.5 no
C16 C23 H23A 109.5 no
C16 C23 H23B 109.5 no
H23A C23 H23B 109.5 no
C16 C23 H23C 109.5 no
H23A C23 H23C 109.5 no
H23B C23 H23C 109.5 no
O3 C24 C25 112.5(3) no
O3 C24 C26 106.4(4) no
C25 C24 C26 114.9(4) no
O3 C24 H24 107.6 no
C25 C24 H24 107.6 no
C26 C24 H24 107.6 no
C24 C25 H25A 109.3 no
C24 C25 H25B 109.8 no
H25A C25 H25B 109.5 no
C24 C25 H25C 109.4 no
H25A C25 H25C 109.5 no
H25B C25 H25C 109.5 no
C24 C26 H26A 109.6 no
C24 C26 H26B 109.3 no
H26A C26 H26B 109.5 no
C24 C26 H26C 109.5 no
H26A C26 H26C 109.5 no
H26B C26 H26C 109.5 no
O5 C27 C32 118.8(3) no
O5 C27 C28 122.3(3) no
C32 C27 C28 118.9(3) no
C29 C28 C27 116.1(3) no
C29 C28 C33 122.6(3) no
C27 C28 C33 121.3(3) no
C30 C29 C28 125.1(3) no
C30 C29 H29 117.4 no
C28 C29 H29 117.4 no
C31 C30 C29 117.5(3) no
C31 C30 C37 121.7(3) no
C29 C30 C37 120.8(3) no
C30 C31 C32 120.0(3) no
C30 C31 H31 120.0 no
C32 C31 H31 120.0 no
C31 C32 C27 122.3(3) no
C31 C32 S3 121.1(2) no
C27 C32 S3 116.6(2) no
C35 C33 C34 107.5(3) no
C35 C33 C28 109.1(3) no
C34 C33 C28 112.0(3) no
C35 C33 C36 109.9(3) no
C34 C33 C36 107.7(3) no
C28 C33 C36 110.7(3) no
C33 C34 H34A 109.5 no
C33 C34 H34B 109.5 no
H34A C34 H34B 109.5 no
C33 C34 H34C 109.5 no
H34A C34 H34C 109.5 no
H34B C34 H34C 109.5 no
C33 C35 H35A 109.5 no
C33 C35 H35B 109.5 no
H35A C35 H35B 109.5 no
C33 C35 H35C 109.4 no
H35A C35 H35C 109.5 no
H35B C35 H35C 109.5 no
C33 C36 H36A 109.5 no
C33 C36 H36B 109.4 no
H36A C36 H36B 109.5 no
C33 C36 H36C 109.6 no
H36A C36 H36C 109.5 no
H36B C36 H36C 109.5 no
C30 C37 H37A 109.4 no
C30 C37 H37B 109.4 no
H37A C37 H37B 109.5 no
C30 C37 H37C 109.6 no
H37A C37 H37C 109.5 no
H37B C37 H37C 109.5 no
S4 C38 S3 113.10(17) no
S4 C38 H38A 109.0 no
S3 C38 H38A 109.0 no
S4 C38 H38B 109.0 no
S3 C38 H38B 109.0 no
H38A C38 H38B 107.8 no
O6 C39 C44 119.6(3) no
O6 C39 C40 120.8(3) no
C44 C39 C40 119.6(3) no
C41 C40 C39 116.6(3) no
C41 C40 C45 122.3(3) no
C39 C40 C45 121.1(3) no
C40 C41 C42 124.2(3) no
C40 C41 H41 117.9 no
C42 C41 H41 117.9 no
C43 C42 C41 118.1(3) no
C43 C42 C49 121.5(3) no
C41 C42 C49 120.3(3) no
C42 C43 C44 119.7(3) no
C42 C43 H43 120.1 no
C44 C43 H43 120.1 no
C39 C44 C43 121.7(3) no
C39 C44 S4 117.2(2) no
C43 C44 S4 121.0(2) no
C40 C45 C48 112.4(3) no
C40 C45 C47 109.0(3) no
C48 C45 C47 107.9(3) no
C40 C45 C46 110.9(3) no
C48 C45 C46 107.8(3) no
C47 C45 C46 108.7(3) no
C45 C46 H46A 109.5 no
C45 C46 H46B 109.5 no
H46A C46 H46B 109.5 no
C45 C46 H46C 109.4 no
H46A C46 H46C 109.5 no
H46B C46 H46C 109.5 no
C45 C47 H47A 109.5 no
C45 C47 H47B 109.5 no
H47A C47 H47B 109.5 no
C45 C47 H47C 109.4 no
H47A C47 H47C 109.5 no
H47B C47 H47C 109.5 no
C45 C48 H48A 109.5 no
C45 C48 H48B 109.4 no
H48A C48 H48B 109.5 no
C45 C48 H48C 109.5 no
H48A C48 H48C 109.5 no
H48B C48 H48C 109.5 no
C42 C49 H49A 109.5 no
C42 C49 H49B 109.4 no
H49A C49 H49B 109.5 no
C42 C49 H49C 109.5 no
H49A C49 H49C 109.5 no
H49B C49 H49C 109.5 no
O7 C50A C51A 108.8(8) no
O7 C50A C52A 105.5(7) no
C51A C50A C52A 100.2(8) no
O7 C50A H50A 113.7 no
C51A C50A H50A 113.7 no
C52A C50A H50A 113.7 no
O7 C50A H52F 118.2 no
C51A C50A H52F 132.8 no
C52A C50A H52F 71.6 no
C50A C51A H51A 100.9 no
C50A C51A H51B 109.1 no
H51A C51A H51B 109.5 no
C50A C51A H51C 118.0 no
H51A C51A H51C 109.5 no
H51B C51A H51C 109.5 no
C50A C51A H51D 121.3 no
H51B C51A H51D 122.4 no
H51C C51A H51D 70.8 no
C50A C51A H51E 68.9 no
H51A C51A H51E 45.1 no
H51B C51A H51E 90.5 no
H51C C51A H51E 153.2 no
H51D C51A H51E 83.5 no
C50A C51A H51F 112.1 no
H51A C51A H51F 103.8 no
H51C C51A H51F 111.2 no
H51D C51A H51F 117.2 no
H51E C51A H51F 87.0 no
C50A C52A H52A 109.8 no
C50A C52A H52B 109.0 no
H52A C52A H52B 109.5 no
C50A C52A H52C 109.6 no
H52A C52A H52C 109.5 no
H52B C52A H52C 109.5 no
C50A C52A H52D 98.2 no
H52A C52A H52D 104.8 no
H52B C52A H52D 124.6 no
C50A C52A H52E 99.1 no
H52A C52A H52E 141.5 no
H52C C52A H52E 82.9 no
H52D C52A H52E 95.4 no
O7 C50B C51B 104.6(5) no
O7 C50B C52B 100.2(6) no
C51B C50B C52B 107.7(6) no
O7 C50B H52A 112.2 no
C51B C50B H52A 143.2 no
C52B C50B H52A 68.2 no
O7 C50B H50B 114.3 no
C51B C50B H50B 114.3 no
C52B C50B H50B 114.3 no
H52A C50B H50B 47.8 no
C50B C51B H51A 131.0 no
C50B C51B H51B 101.7 no
H51A C51B H51B 123.7 no
C50B C51B H51C 68.9 no
H51A C51B H51C 98.1 no
H51B C51B H51C 82.1 no
C50B C51B H51D 107.6 no
H51B C51B H51D 112.6 no
H51C C51B H51D 56.4 no
C50B C51B H51E 115.1 no
H51A C51B H51E 68.1 no
H51B C51B H51E 110.2 no
H51C C51B H51E 165.0 no
H51D C51B H51E 109.5 no
C50B C51B H51F 105.6 no
H51A C51B H51F 119.6 no
H51C C51B H51F 82.1 no
H51D C51B H51F 109.5 no
H51E C51B H51F 109.5 no
C50B C52B H52B 85.4 no
C50B C52B H52C 118.2 no
H52B C52B H52C 92.0 no
C50B C52B H52D 110.5 no
H52B C52B H52D 109.1 no
C50B C52B H52E 109.5 no
H52C C52B H52E 90.6 no
H52D C52B H52E 109.5 no
C50B C52B H52F 108.5 no
H52B C52B H52F 130.5 no
H52C C52B H52F 118.8 no
H52D C52B H52F 109.5 no
H52E C52B H52F 109.5 no

loop_
_geom_bond_atom_site_label_1
_geom_bond_atom_site_label_2
_geom_bond_distance
_geom_bond_publ_flag
Ti1 O3 1.766(2) yes
Ti1 O4 1.797(2) yes
Ti1 O2 1.894(2) yes
Ti1 O1 1.923(2) yes
Ti1 S1 2.7660(13) yes
Ti1 S2 2.8011(11) yes
Ti2 O7 1.752(2) yes
Ti2 O4 1.815(2) yes
Ti2 O6 1.895(2) yes
Ti2 O5 1.921(2) yes
Ti2 S3 2.7605(14) yes
Ti2 S4 2.8046(11) yes
S1 C6 1.766(3) no
S1 C12 1.829(3) no
S2 C18 1.776(3) no
S2 C12 1.816(3) no
S3 C32 1.776(3) no
S3 C38 1.832(3) no
S4 C44 1.770(3) no
S4 C38 1.811(3) no
O1 C1 1.343(3) no
O2 C13 1.337(3) no
O3 C24 1.437(4) no
O5 C27 1.342(3) no
O6 C39 1.336(3) no
O7 C50A 1.423(9) no
O7 C50B 1.447(7) no
C1 C2 1.408(4) no
C1 C6 1.409(4) no
C2 C3 1.396(4) no
C2 C7 1.541(4) no
C3 C4 1.393(4) no
C3 H3 0.9500 no
C4 C5 1.386(4) no
C4 C11 1.505(4) no
C5 C6 1.386(4) no
C5 H5 0.9500 no
C7 C8 1.526(4) no
C7 C10 1.530(4) no
C7 C9 1.535(5) no
C8 H8A 0.9800 no
C8 H8B 0.9800 no
C8 H8C 0.9800 no
C9 H9A 0.9800 no
C9 H9B 0.9800 no
C9 H9C 0.9800 no
C10 H10A 0.9800 no
C10 H10B 0.9800 no
C10 H10C 0.9800 no
C11 H11A 0.9800 no
C11 H11B 0.9800 no
C11 H11C 0.9800 no
C12 H12A 0.9900 no
C12 H12B 0.9900 no
C13 C18 1.395(4) no
C13 C14 1.417(4) no
C14 C15 1.389(4) no
C14 C19 1.530(4) no
C15 C16 1.390(4) no
C15 H15 0.9500 no
C16 C17 1.379(4) no
C16 C23 1.515(4) no
C17 C18 1.390(4) no
C17 H17 0.9500 no
C19 C20 1.528(4) no
C19 C22 1.533(4) no
C19 C21 1.544(4) no
C20 H20A 0.9800 no
C20 H20B 0.9800 no
C20 H20C 0.9800 no
C21 H21A 0.9800 no
C21 H21B 0.9800 no
C21 H21C 0.9800 no
C22 H22A 0.9800 no
C22 H22B 0.9800 no
C22 H22C 0.9800 no
C23 H23A 0.9800 no
C23 H23B 0.9800 no
C23 H23C 0.9800 no
C24 C25 1.454(6) no
C24 C26 1.506(6) no
C24 H24 1.0000 no
C25 H25A 0.9800 no
C25 H25B 0.9801 no
C25 H25C 0.9800 no
C26 H26A 0.9800 no
C26 H26B 0.9800 no
C26 H26C 0.9800 no
C27 C32 1.402(4) no
C27 C28 1.418(4) no
C28 C29 1.396(4) no
C28 C33 1.531(4) no
C29 C30 1.388(4) no
C29 H29 0.9500 no
C30 C31 1.376(4) no
C30 C37 1.521(4) no
C31 C32 1.383(4) no
C31 H31 0.9500 no
C33 C35 1.524(4) no
C33 C34 1.531(4) no
C33 C36 1.537(4) no
C34 H34A 0.9799 no
C34 H34B 0.9800 no
C34 H34C 0.9800 no
C35 H35A 0.9800 no
C35 H35B 0.9800 no
C35 H35C 0.9800 no
C36 H36A 0.9800 no
C36 H36B 0.9800 no
C36 H36C 0.9800 no
C37 H37A 0.9800 no
C37 H37B 0.9800 no
C37 H37C 0.9800 no
C38 H38A 0.9900 no
C38 H38B 0.9900 no
C39 C44 1.392(4) no
C39 C40 1.421(4) no
C40 C41 1.389(4) no
C40 C45 1.523(4) no
C41 C42 1.400(4) no
C41 H41 0.9500 no
C42 C43 1.376(4) no
C42 C49 1.515(4) no
C43 C44 1.402(4) no
C43 H43 0.9500 no
C45 C48 1.531(4) no
C45 C47 1.536(5) no
C45 C46 1.542(4) no
C46 H46A 0.9800 no
C46 H46B 0.9800 no
C46 H46C 0.9800 no
C47 H47A 0.9800 no
C47 H47B 0.9800 no
C47 H47C 0.9800 no
C48 H48A 0.9800 no
C48 H48B 0.9800 no
C48 H48C 0.9800 no
C49 H49A 0.9800 no
C49 H49B 0.9800 no
C49 H49C 0.9800 no
C50A C51A 1.5202(11) no
C50A C52A 1.5209(11) no
C50A H50A 1.0000 no
C51A H51A 0.9800 no
C51A H51B 0.9800 no
C51A H51C 0.9800 no
C52A H52A 0.9800 no
C52A H52B 0.9800 no
C52A H52C 0.9800 no
C50B C51B 1.5209(11) no
C50B C52B 1.5212(11) no
C50B H50B 1.0000 no
C51B H51D 0.9800 no
C51B H51E 0.9800 no
C51B H51F 0.9800 no
C52B H52D 0.9800 no
C52B H52E 0.9800 no
C52B H52F 0.9800 no

loop_
_geom_torsion_atom_site_label_1
_geom_torsion_atom_site_label_2
_geom_torsion_atom_site_label_3
_geom_torsion_atom_site_label_4
_geom_torsion
_geom_torsion_publ_flag
O3 Ti1 S1 C6 -74.63(12) no
O4 Ti1 S1 C6 90.5(2) no
O2 Ti1 S1 C6 -172.69(12) no
O1 Ti1 S1 C6 24.82(12) no
S2 Ti1 S1 C6 112.24(10) no
O3 Ti1 S1 C12 -176.24(13) no
O4 Ti1 S1 C12 -11.1(2) no
O2 Ti1 S1 C12 85.69(12) no
O1 Ti1 S1 C12 -76.80(12) no
S2 Ti1 S1 C12 10.62(10) no
O3 Ti1 S2 C18 73.8(2) no
O4 Ti1 S2 C18 -96.24(12) no
O2 Ti1 S2 C18 1.54(11) no
O1 Ti1 S2 C18 166.39(11) no
S1 Ti1 S2 C18 90.81(10) no
O3 Ti1 S2 C12 -27.7(2) no
O4 Ti1 S2 C12 162.25(12) no
O2 Ti1 S2 C12 -99.96(12) no
O1 Ti1 S2 C12 64.88(12) no
S1 Ti1 S2 C12 -10.70(10) no
O7 Ti2 S3 C32 -81.33(12) no
O4 Ti2 S3 C32 82.5(2) no
O6 Ti2 S3 C32 -177.41(11) no
O5 Ti2 S3 C32 16.71(11) no
S4 Ti2 S3 C32 108.14(10) no
O7 Ti2 S3 C38 178.61(13) no
O4 Ti2 S3 C38 -17.6(2) no
O6 Ti2 S3 C38 82.53(12) no
O5 Ti2 S3 C38 -83.35(12) no
S4 Ti2 S3 C38 8.08(10) no
O7 Ti2 S4 C44 65.7(2) no
O4 Ti2 S4 C44 -97.91(12) no
O6 Ti2 S4 C44 1.43(11) no
O5 Ti2 S4 C44 165.55(11) no
S3 Ti2 S4 C44 91.47(10) no
O7 Ti2 S4 C38 -34.0(2) no
O4 Ti2 S4 C38 162.45(13) no
O6 Ti2 S4 C38 -98.21(13) no
O5 Ti2 S4 C38 65.90(12) no
S3 Ti2 S4 C38 -8.18(11) no
O3 Ti1 O1 C1 49.2(2) no
O4 Ti1 O1 C1 159.1(2) no
O2 Ti1 O1 C1 -75.9(3) no
S1 Ti1 O1 C1 -38.6(2) no
S2 Ti1 O1 C1 -106.4(2) no
O3 Ti1 O2 C13 -162.2(3) no
O4 Ti1 O2 C13 88.0(3) no
O1 Ti1 O2 C13 -36.8(4) no
S1 Ti1 O2 C13 -72.6(3) no
S2 Ti1 O2 C13 -5.2(2) no
O4 Ti1 O3 C24 36.3(6) no
O2 Ti1 O3 C24 -66.0(6) no
O1 Ti1 O3 C24 138.0(6) no
S1 Ti1 O3 C24 -148.8(6) no
S2 Ti1 O3 C24 -133.2(5) no
O3 Ti1 O4 Ti2 -164.4(4) no
O2 Ti1 O4 Ti2 -62.8(4) no
O1 Ti1 O4 Ti2 93.1(4) no
S1 Ti1 O4 Ti2 31.2(6) no
S2 Ti1 O4 Ti2 11.3(4) no
O7 Ti2 O4 Ti1 -132.2(4) no
O6 Ti2 O4 Ti1 -32.1(4) no
O5 Ti2 O4 Ti1 126.4(4) no
S3 Ti2 O4 Ti1 64.8(5) no
S4 Ti2 O4 Ti1 41.4(4) no
O7 Ti2 O5 C27 64.8(3) no
O4 Ti2 O5 C27 173.8(2) no
O6 Ti2 O5 C27 -58.3(3) no
S3 Ti2 O5 C27 -26.4(2) no
S4 Ti2 O5 C27 -93.1(2) no
O7 Ti2 O6 C39 -162.3(3) no
O4 Ti2 O6 C39 88.6(3) no
O5 Ti2 O6 C39 -38.7(4) no
S3 Ti2 O6 C39 -69.4(3) no
S4 Ti2 O6 C39 -2.3(2) no
O4 Ti2 O7 C50A -178.4(12) no
O6 Ti2 O7 C50A 79.0(12) no
O5 Ti2 O7 C50A -78.3(12) no
S3 Ti2 O7 C50A -4.7(12) no
S4 Ti2 O7 C50A 18.8(13) no
O4 Ti2 O7 C50B -45.3(7) no
O6 Ti2 O7 C50B -148.0(7) no
O5 Ti2 O7 C50B 54.8(7) no
S3 Ti2 O7 C50B 128.4(7) no
S4 Ti2 O7 C50B 151.9(6) no
Ti1 O1 C1 C2 -140.1(2) no
Ti1 O1 C1 C6 39.9(4) no
O1 C1 C2 C3 179.2(3) no
C6 C1 C2 C3 -0.7(4) no
O1 C1 C2 C7 0.5(4) no
C6 C1 C2 C7 -179.5(3) no
C1 C2 C3 C4 -0.4(5) no
C7 C2 C3 C4 178.3(3) no
C2 C3 C4 C5 1.7(5) no
C2 C3 C4 C11 -176.8(3) no
C3 C4 C5 C6 -1.8(4) no
C11 C4 C5 C6 176.7(3) no
C4 C5 C6 C1 0.7(5) no
C4 C5 C6 S1 -174.9(2) no
O1 C1 C6 C5 -179.4(3) no
C2 C1 C6 C5 0.6(4) no
O1 C1 C6 S1 -3.6(4) no
C2 C1 C6 S1 176.4(2) no
C12 S1 C6 C5 -112.4(3) no
Ti1 S1 C6 C5 158.5(2) no
C12 S1 C6 C1 71.8(3) no
Ti1 S1 C6 C1 -17.3(2) no
C3 C2 C7 C8 118.6(3) no
C1 C2 C7 C8 -62.7(4) no
C3 C2 C7 C10 -1.9(4) no
C1 C2 C7 C10 176.8(3) no
C3 C2 C7 C9 -120.9(3) no
C1 C2 C7 C9 57.8(4) no
C18 S2 C12 S1 -76.63(19) no
Ti1 S2 C12 S1 16.26(15) no
C6 S1 C12 S2 -106.85(18) no
Ti1 S1 C12 S2 -16.46(15) no
Ti1 O2 C13 C18 7.6(4) no
Ti1 O2 C13 C14 -172.6(2) no
O2 C13 C14 C15 -179.3(3) no
C18 C13 C14 C15 0.5(4) no
O2 C13 C14 C19 0.2(4) no
C18 C13 C14 C19 180.0(3) no
C13 C14 C15 C16 -0.1(5) no
C19 C14 C15 C16 -179.6(3) no
C14 C15 C16 C17 -0.1(5) no
C14 C15 C16 C23 179.6(3) no
C15 C16 C17 C18 0.0(5) no
C23 C16 C17 C18 -179.7(3) no
C16 C17 C18 C13 0.3(5) no
C16 C17 C18 S2 -176.2(2) no
O2 C13 C18 C17 179.2(3) no
C14 C13 C18 C17 -0.6(4) no
O2 C13 C18 S2 -4.1(4) no
C14 C13 C18 S2 176.1(2) no
C12 S2 C18 C17 -93.6(3) no
Ti1 S2 C18 C17 177.5(2) no
C12 S2 C18 C13 89.7(2) no
Ti1 S2 C18 C13 0.8(2) no
C15 C14 C19 C20 -2.9(4) no
C13 C14 C19 C20 177.6(3) no
C15 C14 C19 C22 116.6(3) no
C13 C14 C19 C22 -62.9(3) no
C15 C14 C19 C21 -122.7(3) no
C13 C14 C19 C21 57.8(4) no
Ti1 O3 C24 C25 63.2(7) no
Ti1 O3 C24 C26 -63.5(7) no
Ti2 O5 C27 C32 26.1(4) no
Ti2 O5 C27 C28 -154.2(2) no
O5 C27 C28 C29 -178.7(3) no
C32 C27 C28 C29 1.0(4) no
O5 C27 C28 C33 3.6(4) no
C32 C27 C28 C33 -176.7(3) no
C27 C28 C29 C30 -0.8(4) no
C33 C28 C29 C30 176.9(3) no
C28 C29 C30 C31 -0.5(5) no
C28 C29 C30 C37 180.0(3) no
C29 C30 C31 C32 1.7(4) no
C37 C30 C31 C32 -178.8(3) no
C30 C31 C32 C27 -1.5(5) no
C30 C31 C32 S3 178.7(2) no
O5 C27 C32 C31 179.8(3) no
C28 C27 C32 C31 0.1(4) no
O5 C27 C32 S3 -0.4(4) no
C28 C27 C32 S3 179.9(2) no
C38 S3 C32 C31 -102.4(3) no
Ti2 S3 C32 C31 167.1(2) no
C38 S3 C32 C27 77.7(3) no
Ti2 S3 C32 C27 -12.8(2) no
C29 C28 C33 C35 -115.6(3) no
C27 C28 C33 C35 62.1(3) no
C29 C28 C33 C34 3.3(4) no
C27 C28 C33 C34 -179.1(3) no
C29 C28 C33 C36 123.4(3) no
C27 C28 C33 C36 -58.9(4) no
C44 S4 C38 S3 -80.9(2) no
Ti2 S4 C38 S3 12.31(16) no
C32 S3 C38 S4 -105.60(19) no
Ti2 S3 C38 S4 -12.51(17) no
Ti2 O6 C39 C44 2.1(4) no
Ti2 O6 C39 C40 -176.8(2) no
O6 C39 C40 C41 178.0(3) no
C44 C39 C40 C41 -0.9(4) no
O6 C39 C40 C45 0.4(4) no
C44 C39 C40 C45 -178.6(3) no
C39 C40 C41 C42 0.0(5) no
C45 C40 C41 C42 177.6(3) no
C40 C41 C42 C43 1.2(5) no
C40 C41 C42 C49 -179.3(3) no
C41 C42 C43 C44 -1.4(5) no
C49 C42 C43 C44 179.1(3) no
O6 C39 C44 C43 -178.3(3) no
C40 C39 C44 C43 0.7(4) no
O6 C39 C44 S4 0.2(4) no
C40 C39 C44 S4 179.1(2) no
C42 C43 C44 C39 0.5(5) no
C42 C43 C44 S4 -177.8(2) no
C38 S4 C44 C39 88.4(3) no
Ti2 S4 C44 C39 -1.2(2) no
C38 S4 C44 C43 -93.2(3) no
Ti2 S4 C44 C43 177.3(2) no
C41 C40 C45 C48 4.7(4) no
C39 C40 C45 C48 -177.8(3) no
C41 C40 C45 C47 -114.8(3) no
C39 C40 C45 C47 62.7(4) no
C41 C40 C45 C46 125.5(3) no
C39 C40 C45 C46 -56.9(4) no
C50B O7 C50A C51A -55.0(9) no
Ti2 O7 C50A C51A 98.2(15) no
C50B O7 C50A C52A 51.8(6) no
Ti2 O7 C50A C52A -155.0(9) no
C50A O7 C50B C51B 61.0(8) no
Ti2 O7 C50B C51B -96.5(9) no
C50A O7 C50B C52B -50.5(7) no
Ti2 O7 C50B C52B 152.0(7) no
